data_7158220
loop_
_publ_author_name
'Maeda, Hiromitsu'
'Haketa, Yohei'
'Murata, Tomoki'
'Ohta, Eriko'
'Murata, Tai'
'Yasuda, Nobuhiro'

_publ_section_title
;
 Self-assemblies of anionic-unit-introduced anion-responsive \p-electronic
 molecules
;
_journal_issue 34
_journal_name_full 'Organic &amp; Biomolecular Chemistry'
_journal_page_first 7369
_journal_page_last 7373
_journal_paper_doi 10.1039/D1OB01094H
_journal_volume 19
_journal_year 2021
_chemical_formula_moiety 'C18 H14 B F N2 O4, 0.5(O)'
_chemical_formula_sum 'C18 H14 B F N2 O4.5'
_chemical_formula_weight 360.12
_space_group_crystal_system triclinic
_space_group_IT_number 2
_space_group_name_Hall '-P 1'
_space_group_name_H-M_alt 'P -1'
_atom_sites_solution_hydrogens geom
_audit_creation_method SHELXL-2014/7
_audit_update_record
;
2021-05-29 deposited with the CCDC.	2021-08-06 downloaded from the CCDC.
;
_cell_angle_alpha 90.896(8)
_cell_angle_beta 98.176(6)
_cell_angle_gamma 110.456(15)
_cell_formula_units_Z 4
_cell_length_a 8.886(3)
_cell_length_b 11.226(4)
_cell_length_c 17.787(4)
_cell_measurement_reflns_used 21553
_cell_measurement_temperature 93(2)
_cell_measurement_theta_max 68.411
_cell_measurement_theta_min 6.772
_cell_volume 1641.5(9)
_computing_cell_refinement 'Rapid Auto(Rigaku)'
_computing_data_collection 'Rapid Auto(Rigaku)'
_computing_data_reduction 'Rapid Auto(Rigaku)'
_computing_structure_refinement 'SHELXL-2014/7 (Sheldrick, 2014)'
_computing_structure_solution 'SHELXT (Sheldrick, 2014)'
_diffrn_ambient_temperature 93(2)
_diffrn_detector_area_resol_mean 5.8140
_diffrn_measured_fraction_theta_full 0.970
_diffrn_measured_fraction_theta_max 0.967
_diffrn_measurement_device_type 'Rigaku XtaLAB P200'
_diffrn_measurement_method \w
_diffrn_radiation_type CuK\a
_diffrn_radiation_wavelength 1.54187
_diffrn_reflns_av_R_equivalents 0.0573
_diffrn_reflns_av_unetI/netI 0.0456
_diffrn_reflns_Laue_measured_fraction_full 0.970
_diffrn_reflns_Laue_measured_fraction_max 0.967
_diffrn_reflns_limit_h_max 10
_diffrn_reflns_limit_h_min -10
_diffrn_reflns_limit_k_max 13
_diffrn_reflns_limit_k_min -13
_diffrn_reflns_limit_l_max 21
_diffrn_reflns_limit_l_min -21
_diffrn_reflns_number 21553
_diffrn_reflns_point_group_measured_fraction_full 0.970
_diffrn_reflns_point_group_measured_fraction_max 0.967
_diffrn_reflns_theta_full 67.687
_diffrn_reflns_theta_max 68.411
_diffrn_reflns_theta_min 6.772
_exptl_absorpt_coefficient_mu 0.946
_exptl_absorpt_correction_T_max 0.954
_exptl_absorpt_correction_T_min 0.706
_exptl_absorpt_correction_type multi-scan
_exptl_absorpt_process_details 'REQAB (Rigaku, 1998)'
_exptl_crystal_colour Orange
_exptl_crystal_density_diffrn 1.457
_exptl_crystal_description Prism
_exptl_crystal_F_000 744
_exptl_crystal_size_max 0.420
_exptl_crystal_size_mid 0.410
_exptl_crystal_size_min 0.050
_refine_diff_density_max 0.581
_refine_diff_density_min -0.352
_refine_diff_density_rms 0.072
_refine_ls_extinction_coef 0.0040(6)
_refine_ls_extinction_expression Fc^*^=kFc[1+0.001xFc^2^\l^3^/sin(2\q)]^-1/4^
_refine_ls_extinction_method 'SHELXL-2014/7 (Sheldrick 2014'
_refine_ls_goodness_of_fit_ref 1.029
_refine_ls_hydrogen_treatment constr
_refine_ls_matrix_type full
_refine_ls_number_parameters 479
_refine_ls_number_reflns 5833
_refine_ls_number_restraints 0
_refine_ls_restrained_S_all 1.029
_refine_ls_R_factor_all 0.0582
_refine_ls_R_factor_gt 0.0530
_refine_ls_shift/su_max 0.000
_refine_ls_shift/su_mean 0.000
_refine_ls_structure_factor_coef Fsqd
_refine_ls_weighting_details 'w=1/[\s^2^(Fo^2^)+(0.1136P)^2^] where P=(Fo^2^+2Fc^2^)/3'
_refine_ls_weighting_scheme calc
_refine_ls_wR_factor_gt 0.1467
_refine_ls_wR_factor_ref 0.1500
_reflns_Friedel_coverage 0.000
_reflns_number_gt 4944
_reflns_number_total 5833
_reflns_threshold_expression 'I > 2\s(I)'
_cod_data_source_file d1ob01094h2.cif
_cod_data_source_block 51120m
_cod_depositor_comments 'Adding full bibliography for 7158218--7158229.cif.'
_cod_original_formula_sum 'C18 H14 B F N2 O4.50'
_cod_database_code 7158220
_shelx_shelxl_version_number 2014/7
_shelx_space_group_comment
;
The symmetry employed for this shelxl refinement is uniquely defined
by the following loop, which should always be used as a source of
symmetry information in preference to the above space-group names.
They are only intended as comments.
;
_shelx_estimated_absorpt_t_min 0.692
_shelx_estimated_absorpt_t_max 0.954

loop_
_space_group_symop_operation_xyz
'x, y, z'
'-x, -y, -z'

loop_
_atom_site_label
_atom_site_type_symbol
_atom_site_fract_x
_atom_site_fract_y
_atom_site_fract_z
_atom_site_U_iso_or_equiv
_atom_site_adp_type
_atom_site_occupancy
_atom_site_site_symmetry_order
_atom_site_calc_flag
_atom_site_refinement_flags_posn
_atom_site_refinement_flags_adp
_atom_site_refinement_flags_occupancy
_atom_site_disorder_assembly
_atom_site_disorder_group
C1 C -0.1489(2) 0.85256(19) 0.25434(10) 0.0244(4) Uani 1 1 d . . . . .
H1 H -0.1735 0.7930 0.2922 0.029 Uiso 1 1 calc R U . . .
C2 C -0.2568(2) 0.89973(19) 0.21310(11) 0.0272(4) Uani 1 1 d . . . . .
H2 H -0.3680 0.8796 0.2179 0.033 Uiso 1 1 calc R U . . .
C3 C -0.1724(2) 0.98219(19) 0.16330(10) 0.0232(4) Uani 1 1 d . . . . .
H3 H -0.2159 1.0282 0.1274 0.028 Uiso 1 1 calc R U . . .
C4 C -0.0126(2) 0.98520(17) 0.17547(9) 0.0190(4) Uani 1 1 d . . . . .
C5 C 0.12447(19) 1.05965(17) 0.14266(9) 0.0177(4) Uani 1 1 d . . . . .
C6 C 0.1119(2) 1.13228(18) 0.08170(10) 0.0217(4) Uani 1 1 d . . . . .
H6 H 0.0093 1.1366 0.0613 0.026 Uiso 1 1 calc R U . . .
C7 C 0.2488(2) 1.19880(17) 0.05038(9) 0.0183(4) Uani 1 1 d . . . . .
C8 C 0.2478(2) 1.27167(17) -0.01416(9) 0.0199(4) Uani 1 1 d . . . . .
C9 C 0.1221(2) 1.28967(18) -0.06329(10) 0.0233(4) Uani 1 1 d . . . . .
H9 H 0.0094 1.2535 -0.0603 0.028 Uiso 1 1 calc R U . . .
C10 C 0.1917(2) 1.3703(2) -0.11751(10) 0.0275(4) Uani 1 1 d . . . . .
H10 H 0.1353 1.3993 -0.1584 0.033 Uiso 1 1 calc R U . . .
C11 C 0.3580(2) 1.4004(2) -0.10088(10) 0.0292(5) Uani 1 1 d . . . . .
H11 H 0.4362 1.4541 -0.1285 0.035 Uiso 1 1 calc R U . . .
C12 C 0.53687(19) 1.24287(17) 0.21616(9) 0.0186(4) Uani 1 1 d . . . . .
C13 C 0.6755(2) 1.23292(18) 0.25968(10) 0.0217(4) Uani 1 1 d . . . . .
H13 H 0.7006 1.1584 0.2525 0.026 Uiso 1 1 calc R U . . .
C14 C 0.7771(2) 1.32885(18) 0.31303(10) 0.0227(4) Uani 1 1 d . . . . .
H14 H 0.8699 1.3190 0.3421 0.027 Uiso 1 1 calc R U . . .
C15 C 0.7439(2) 1.43939(18) 0.32426(9) 0.0203(4) Uani 1 1 d . . . . .
C16 C 0.8559(2) 1.54595(18) 0.37850(9) 0.0207(4) Uani 1 1 d . . . . .
C17 C 0.6043(2) 1.45091(18) 0.28266(10) 0.0217(4) Uani 1 1 d . . . . .
H17 H 0.5786 1.5250 0.2905 0.026 Uiso 1 1 calc R U . . .
C18 C 0.5041(2) 1.35382(18) 0.23008(10) 0.0214(4) Uani 1 1 d . . . . .
H18 H 0.4094 1.3626 0.2023 0.026 Uiso 1 1 calc R U . . .
N1 N -0.00254(17) 0.90521(15) 0.23179(8) 0.0209(3) Uani 1 1 d . . . . .
H1A H 0.0859 0.8904 0.2504 0.025 Uiso 1 1 calc R U . . .
N2 N 0.39049(18) 1.34091(16) -0.03906(8) 0.0238(4) Uani 1 1 d . . . . .
H2A H 0.4882 1.3456 -0.0178 0.029 Uiso 1 1 calc R U . . .
O1 O 0.26535(14) 1.05504(12) 0.17448(6) 0.0207(3) Uani 1 1 d . . . . .
O2 O 0.39330(14) 1.19868(13) 0.08014(6) 0.0217(3) Uani 1 1 d . . . . .
O3 O 0.98351(15) 1.52381(12) 0.41245(7) 0.0258(3) Uani 1 1 d . . . . .
H3A H 1.0422 1.5867 0.4423 0.039 Uiso 1 1 calc R U . . .
O4 O 0.83113(14) 1.64512(13) 0.39004(7) 0.0247(3) Uani 1 1 d . . . . .
B1 B 0.4240(2) 1.1360(2) 0.15113(11) 0.0191(4) Uani 1 1 d . . . . .
F1 F 0.49897(11) 1.05050(10) 0.13252(5) 0.0224(3) Uani 1 1 d . . . . .
C19 C 0.2014(3) 0.2689(2) 0.40891(13) 0.0363(5) Uani 1 1 d . . . . .
H19 H 0.2202 0.2381 0.4575 0.044 Uiso 1 1 calc R U . . .
C20 C 0.1217(3) 0.1938(2) 0.34298(12) 0.0346(5) Uani 1 1 d . . . . .
H20 H 0.0755 0.1034 0.3379 0.042 Uiso 1 1 calc R U . . .
C21 C 0.1221(2) 0.27648(19) 0.28515(11) 0.0289(5) Uani 1 1 d . . . . .
H21 H 0.0769 0.2525 0.2331 0.035 Uiso 1 1 calc R U . . .
C22 C 0.2005(2) 0.40011(18) 0.31751(10) 0.0229(4) Uani 1 1 d . . . . .
C23 C 0.2337(2) 0.52005(17) 0.28575(10) 0.0197(4) Uani 1 1 d . . . . .
C24 C 0.2006(2) 0.53297(17) 0.20755(10) 0.0209(4) Uani 1 1 d . . . . .
H24 H 0.1382 0.4609 0.1736 0.025 Uiso 1 1 calc R U . . .
C25 C 0.26075(19) 0.65287(17) 0.18076(9) 0.0188(4) Uani 1 1 d . . . . .
C26 C 0.2586(2) 0.67507(17) 0.10114(10) 0.0201(4) Uani 1 1 d . . . . .
C27 C 0.2037(2) 0.59369(19) 0.03563(10) 0.0231(4) Uani 1 1 d . . . . .
H27 H 0.1559 0.5034 0.0332 0.028 Uiso 1 1 calc R U . . .
C28 C 0.2323(2) 0.6699(2) -0.02642(10) 0.0265(4) Uani 1 1 d . . . . .
H28 H 0.2063 0.6406 -0.0787 0.032 Uiso 1 1 calc R U . . .
C29 C 0.3046(2) 0.7946(2) 0.00224(10) 0.0248(4) Uani 1 1 d . . . . .
H29 H 0.3385 0.8668 -0.0269 0.030 Uiso 1 1 calc R U . . .
C30 C 0.4485(2) 0.86062(18) 0.36079(9) 0.0197(4) Uani 1 1 d . . . . .
C31 C 0.5932(2) 0.84783(18) 0.39649(10) 0.0228(4) Uani 1 1 d . . . . .
H31 H 0.6081 0.7686 0.3908 0.027 Uiso 1 1 calc R U . . .
C32 C 0.7145(2) 0.94871(18) 0.43979(10) 0.0233(4) Uani 1 1 d . . . . .
H32 H 0.8123 0.9387 0.4625 0.028 Uiso 1 1 calc R U . . .
C33 C 0.6934(2) 1.06437(18) 0.45007(9) 0.0212(4) Uani 1 1 d . . . . .
C34 C 0.8183(2) 1.17253(18) 0.49757(9) 0.0218(4) Uani 1 1 d . . . . .
C35 C 0.5512(2) 1.07929(19) 0.41498(10) 0.0234(4) Uani 1 1 d . . . . .
H35 H 0.5363 1.1585 0.4211 0.028 Uiso 1 1 calc R U . . .
C36 C 0.4317(2) 0.97843(18) 0.37129(10) 0.0231(4) Uani 1 1 d . . . . .
H36 H 0.3353 0.9897 0.3477 0.028 Uiso 1 1 calc R U . . .
N3 N 0.2485(2) 0.39229(16) 0.39389(9) 0.0273(4) Uani 1 1 d . . . . .
H3B H 0.3013 0.4574 0.4273 0.033 Uiso 1 1 calc R U . . .
N4 N 0.31910(17) 0.79689(15) 0.07900(8) 0.0215(3) Uani 1 1 d . . . . .
H4 H 0.3611 0.8662 0.1101 0.026 Uiso 1 1 calc R U . . .
O5 O 0.30608(14) 0.62057(12) 0.33376(6) 0.0206(3) Uani 1 1 d . . . . .
O6 O 0.33032(14) 0.75560(11) 0.22724(6) 0.0201(3) Uani 1 1 d . . . . .
B2 B 0.3078(2) 0.7475(2) 0.30964(11) 0.0193(4) Uani 1 1 d . . . . .
F2 F 0.15200(11) 0.75261(10) 0.31173(5) 0.0225(3) Uani 1 1 d . . . . .
O7 O 0.94321(15) 1.14791(13) 0.53367(7) 0.0283(3) Uani 1 1 d . . . . .
H7 H 1.0084 1.2138 0.5593 0.043 Uiso 1 1 calc R U . . .
O8 O 0.80629(15) 1.27789(13) 0.50371(7) 0.0260(3) Uani 1 1 d . . . . .
O9 O 0.41144(19) 0.59116(16) 0.50729(8) 0.0414(4) Uani 1 1 d . . . . .

loop_
_atom_site_aniso_label
_atom_site_aniso_U_11
_atom_site_aniso_U_22
_atom_site_aniso_U_33
_atom_site_aniso_U_23
_atom_site_aniso_U_13
_atom_site_aniso_U_12
C1 0.0213(9) 0.0258(10) 0.0254(9) 0.0042(8) 0.0081(7) 0.0055(8)
C2 0.0178(9) 0.0345(11) 0.0305(10) 0.0053(8) 0.0086(7) 0.0090(8)
C3 0.0171(8) 0.0303(11) 0.0252(9) 0.0047(8) 0.0044(7) 0.0115(8)
C4 0.0171(8) 0.0215(9) 0.0193(8) 0.0004(7) 0.0026(6) 0.0081(7)
C5 0.0140(8) 0.0220(9) 0.0185(8) -0.0046(7) 0.0018(6) 0.0087(7)
C6 0.0151(8) 0.0302(10) 0.0225(9) 0.0017(7) 0.0033(6) 0.0114(7)
C7 0.0172(8) 0.0229(9) 0.0173(8) -0.0049(7) 0.0015(6) 0.0109(7)
C8 0.0198(9) 0.0234(10) 0.0187(8) -0.0016(7) 0.0053(6) 0.0095(7)
C9 0.0234(9) 0.0288(10) 0.0216(9) -0.0008(8) 0.0029(7) 0.0147(8)
C10 0.0349(11) 0.0349(12) 0.0191(9) 0.0021(8) 0.0034(7) 0.0205(9)
C11 0.0349(11) 0.0337(12) 0.0219(9) 0.0064(8) 0.0100(8) 0.0135(9)
C12 0.0149(8) 0.0255(10) 0.0170(8) 0.0036(7) 0.0070(6) 0.0073(7)
C13 0.0194(9) 0.0238(10) 0.0244(9) -0.0005(7) 0.0036(7) 0.0108(7)
C14 0.0177(8) 0.0296(11) 0.0221(9) 0.0021(8) 0.0013(7) 0.0107(7)
C15 0.0173(8) 0.0273(10) 0.0171(8) 0.0016(7) 0.0057(6) 0.0077(7)
C16 0.0175(8) 0.0267(10) 0.0196(8) 0.0024(7) 0.0079(7) 0.0079(7)
C17 0.0198(9) 0.0255(10) 0.0238(9) 0.0012(7) 0.0065(7) 0.0116(7)
C18 0.0155(8) 0.0286(10) 0.0230(9) 0.0011(7) 0.0045(7) 0.0108(7)
N1 0.0156(7) 0.0253(8) 0.0223(7) 0.0017(6) 0.0018(5) 0.0083(6)
N2 0.0191(8) 0.0323(9) 0.0200(7) 0.0022(7) 0.0049(6) 0.0083(7)
O1 0.0135(6) 0.0276(7) 0.0223(6) 0.0041(5) 0.0033(5) 0.0086(5)
O2 0.0142(6) 0.0327(8) 0.0197(6) 0.0041(5) 0.0032(4) 0.0098(5)
O3 0.0211(7) 0.0249(7) 0.0292(7) -0.0042(6) -0.0046(5) 0.0089(5)
O4 0.0202(6) 0.0282(8) 0.0269(6) -0.0046(6) 0.0037(5) 0.0104(5)
B1 0.0146(9) 0.0248(11) 0.0203(9) 0.0032(8) 0.0051(7) 0.0088(8)
F1 0.0178(5) 0.0261(6) 0.0252(5) -0.0028(4) 0.0047(4) 0.0099(4)
C19 0.0433(12) 0.0330(13) 0.0397(12) 0.0140(10) 0.0160(9) 0.0181(10)
C20 0.0392(12) 0.0223(11) 0.0458(12) 0.0046(9) 0.0173(9) 0.0110(9)
C21 0.0298(10) 0.0281(11) 0.0330(10) 0.0004(9) 0.0120(8) 0.0129(8)
C22 0.0226(9) 0.0265(10) 0.0246(9) 0.0035(8) 0.0086(7) 0.0128(7)
C23 0.0159(8) 0.0223(10) 0.0247(9) 0.0004(7) 0.0080(6) 0.0097(7)
C24 0.0191(8) 0.0212(10) 0.0225(9) -0.0024(7) 0.0034(7) 0.0075(7)
C25 0.0129(8) 0.0254(10) 0.0208(8) -0.0005(7) 0.0036(6) 0.0097(7)
C26 0.0164(8) 0.0236(10) 0.0224(9) 0.0006(7) 0.0054(6) 0.0088(7)
C27 0.0201(9) 0.0270(10) 0.0226(9) -0.0023(8) 0.0038(7) 0.0091(7)
C28 0.0233(9) 0.0410(12) 0.0175(8) -0.0029(8) 0.0037(7) 0.0143(8)
C29 0.0203(9) 0.0396(12) 0.0194(8) 0.0071(8) 0.0076(7) 0.0144(8)
C30 0.0197(8) 0.0261(10) 0.0160(8) 0.0009(7) 0.0074(6) 0.0098(7)
C31 0.0238(9) 0.0247(10) 0.0238(9) -0.0015(7) 0.0061(7) 0.0125(8)
C32 0.0198(9) 0.0302(11) 0.0223(9) -0.0007(8) 0.0034(7) 0.0120(8)
C33 0.0197(9) 0.0276(10) 0.0169(8) -0.0010(7) 0.0053(7) 0.0085(7)
C34 0.0208(9) 0.0280(11) 0.0189(8) -0.0003(7) 0.0063(7) 0.0104(8)
C35 0.0254(9) 0.0231(10) 0.0247(9) -0.0017(7) 0.0043(7) 0.0122(8)
C36 0.0188(9) 0.0286(11) 0.0234(9) -0.0013(8) 0.0016(7) 0.0110(8)
N3 0.0312(9) 0.0262(9) 0.0262(8) 0.0031(7) 0.0066(6) 0.0112(7)
N4 0.0189(7) 0.0251(9) 0.0217(7) 0.0011(6) 0.0055(6) 0.0084(6)
O5 0.0207(6) 0.0227(7) 0.0201(6) -0.0001(5) 0.0048(5) 0.0094(5)
O6 0.0208(6) 0.0217(7) 0.0180(6) -0.0011(5) 0.0045(5) 0.0075(5)
B2 0.0189(9) 0.0246(11) 0.0185(9) 0.0020(8) 0.0055(7) 0.0118(8)
F2 0.0180(5) 0.0271(6) 0.0256(5) 0.0005(4) 0.0056(4) 0.0111(4)
O7 0.0218(7) 0.0316(8) 0.0311(7) -0.0094(6) -0.0028(5) 0.0121(6)
O8 0.0233(7) 0.0256(8) 0.0279(7) -0.0038(6) -0.0003(5) 0.0091(6)
O9 0.0439(9) 0.0467(10) 0.0373(8) 0.0009(7) 0.0045(6) 0.0216(7)

loop_
_atom_type_symbol
_atom_type_description
_atom_type_scat_dispersion_real
_atom_type_scat_dispersion_imag
_atom_type_scat_source
C C 0.0181 0.0091 'International Tables Vol C Tables 4.2.6.8 and 6.1.1.4'
H H 0.0000 0.0000 'International Tables Vol C Tables 4.2.6.8 and 6.1.1.4'
N N 0.0311 0.0180 'International Tables Vol C Tables 4.2.6.8 and 6.1.1.4'
O O 0.0492 0.0322 'International Tables Vol C Tables 4.2.6.8 and 6.1.1.4'
F F 0.0727 0.0534 'International Tables Vol C Tables 4.2.6.8 and 6.1.1.4'
B B 0.0090 0.0039 'International Tables Vol C Tables 4.2.6.8 and 6.1.1.4'

loop_
_geom_angle_atom_site_label_1
_geom_angle_atom_site_label_2
_geom_angle_atom_site_label_3
_geom_angle
_geom_angle_site_symmetry_1
_geom_angle_site_symmetry_3
_geom_angle_publ_flag
N1 C1 C2 108.51(17) . . ?
N1 C1 H1 125.7 . . ?
C2 C1 H1 125.7 . . ?
C1 C2 C3 107.21(16) . . ?
C1 C2 H2 126.4 . . ?
C3 C2 H2 126.4 . . ?
C2 C3 C4 107.69(17) . . ?
C2 C3 H3 126.2 . . ?
C4 C3 H3 126.2 . . ?
N1 C4 C3 106.92(15) . . ?
N1 C4 C5 122.81(15) . . ?
C3 C4 C5 130.16(18) . . ?
O1 C5 C6 121.85(15) . . ?
O1 C5 C4 115.44(16) . . ?
C6 C5 C4 122.71(15) . . ?
C5 C6 C7 120.03(16) . . ?
C5 C6 H6 120.0 . . ?
C7 C6 H6 120.0 . . ?
O2 C7 C6 120.84(17) . . ?
O2 C7 C8 114.74(15) . . ?
C6 C7 C8 124.43(16) . . ?
N2 C8 C9 106.99(16) . . ?
N2 C8 C7 120.77(15) . . ?
C9 C8 C7 132.23(16) . . ?
C10 C9 C8 107.53(17) . . ?
C10 C9 H9 126.2 . . ?
C8 C9 H9 126.2 . . ?
C11 C10 C9 107.28(17) . . ?
C11 C10 H10 126.4 . . ?
C9 C10 H10 126.4 . . ?
N2 C11 C10 108.57(17) . . ?
N2 C11 H11 125.7 . . ?
C10 C11 H11 125.7 . . ?
C13 C12 C18 116.68(16) . . ?
C13 C12 B1 122.20(15) . . ?
C18 C12 B1 121.08(16) . . ?
C14 C13 C12 121.79(16) . . ?
C14 C13 H13 119.1 . . ?
C12 C13 H13 119.1 . . ?
C13 C14 C15 120.29(17) . . ?
C13 C14 H14 119.9 . . ?
C15 C14 H14 119.9 . . ?
C14 C15 C17 119.18(16) . . ?
C14 C15 C16 121.01(16) . . ?
C17 C15 C16 119.79(16) . . ?
O4 C16 O3 123.42(16) . . ?
O4 C16 C15 123.06(16) . . ?
O3 C16 C15 113.51(15) . . ?
C18 C17 C15 119.59(16) . . ?
C18 C17 H17 120.2 . . ?
C15 C17 H17 120.2 . . ?
C17 C18 C12 122.43(16) . . ?
C17 C18 H18 118.8 . . ?
C12 C18 H18 118.8 . . ?
C1 N1 C4 109.66(15) . . ?
C1 N1 H1A 125.2 . . ?
C4 N1 H1A 125.2 . . ?
C11 N2 C8 109.62(15) . . ?
C11 N2 H2A 125.2 . . ?
C8 N2 H2A 125.2 . . ?
C5 O1 B1 122.37(15) . . ?
C7 O2 B1 123.64(13) . . ?
C16 O3 H3A 109.5 . . ?
F1 B1 O2 106.70(13) . . ?
F1 B1 O1 105.59(15) . . ?
O2 B1 O1 110.30(14) . . ?
F1 B1 C12 112.09(14) . . ?
O2 B1 C12 109.21(15) . . ?
O1 B1 C12 112.75(13) . . ?
N3 C19 C20 109.55(19) . . ?
N3 C19 H19 125.2 . . ?
C20 C19 H19 125.2 . . ?
C19 C20 C21 106.67(19) . . ?
C19 C20 H20 126.7 . . ?
C21 C20 H20 126.7 . . ?
C22 C21 C20 107.62(18) . . ?
C22 C21 H21 126.2 . . ?
C20 C21 H21 126.2 . . ?
N3 C22 C21 107.43(18) . . ?
N3 C22 C23 120.87(17) . . ?
C21 C22 C23 131.69(18) . . ?
O5 C23 C24 120.91(17) . . ?
O5 C23 C22 115.98(16) . . ?
C24 C23 C22 123.02(16) . . ?
C25 C24 C23 118.63(16) . . ?
C25 C24 H24 120.7 . . ?
C23 C24 H24 120.7 . . ?
O6 C25 C24 121.66(15) . . ?
O6 C25 C26 114.78(16) . . ?
C24 C25 C26 123.52(15) . . ?
N4 C26 C27 107.36(16) . . ?
N4 C26 C25 120.09(15) . . ?
C27 C26 C25 132.55(18) . . ?
C26 C27 C28 107.10(17) . . ?
C26 C27 H27 126.5 . . ?
C28 C27 H27 126.5 . . ?
C29 C28 C27 107.54(15) . . ?
C29 C28 H28 126.2 . . ?
C27 C28 H28 126.2 . . ?
N4 C29 C28 108.24(18) . . ?
N4 C29 H29 125.9 . . ?
C28 C29 H29 125.9 . . ?
C36 C30 C31 117.26(16) . . ?
C36 C30 B2 120.17(16) . . ?
C31 C30 B2 122.57(16) . . ?
C32 C31 C30 121.20(17) . . ?
C32 C31 H31 119.4 . . ?
C30 C31 H31 119.4 . . ?
C31 C32 C33 120.23(17) . . ?
C31 C32 H32 119.9 . . ?
C33 C32 H32 119.9 . . ?
C32 C33 C35 119.51(16) . . ?
C32 C33 C34 121.55(16) . . ?
C35 C33 C34 118.94(16) . . ?
O8 C34 O7 122.22(16) . . ?
O8 C34 C33 122.47(16) . . ?
O7 C34 C33 115.31(16) . . ?
C36 C35 C33 119.75(17) . . ?
C36 C35 H35 120.1 . . ?
C33 C35 H35 120.1 . . ?
C35 C36 C30 122.03(17) . . ?
C35 C36 H36 119.0 . . ?
C30 C36 H36 119.0 . . ?
C19 N3 C22 108.72(17) . . ?
C19 N3 H3B 125.6 . . ?
C22 N3 H3B 125.6 . . ?
C29 N4 C26 109.75(15) . . ?
C29 N4 H4 125.1 . . ?
C26 N4 H4 125.1 . . ?
C23 O5 B2 119.09(14) . . ?
C25 O6 B2 118.80(14) . . ?
F2 B2 O5 107.96(15) . . ?
F2 B2 O6 105.67(14) . . ?
O5 B2 O6 108.44(13) . . ?
F2 B2 C30 112.61(13) . . ?
O5 B2 C30 111.56(15) . . ?
O6 B2 C30 110.35(14) . . ?
C34 O7 H7 109.5 . . ?

loop_
_geom_bond_atom_site_label_1
_geom_bond_atom_site_label_2
_geom_bond_distance
_geom_bond_site_symmetry_2
_geom_bond_publ_flag
C1 N1 1.349(2) . ?
C1 C2 1.380(3) . ?
C1 H1 0.9500 . ?
C2 C3 1.390(3) . ?
C2 H2 0.9500 . ?
C3 C4 1.394(2) . ?
C3 H3 0.9500 . ?
C4 N1 1.370(2) . ?
C4 C5 1.424(2) . ?
C5 O1 1.317(2) . ?
C5 C6 1.382(3) . ?
C6 C7 1.385(3) . ?
C6 H6 0.9500 . ?
C7 O2 1.318(2) . ?
C7 C8 1.421(3) . ?
C8 N2 1.374(2) . ?
C8 C9 1.392(3) . ?
C9 C10 1.392(3) . ?
C9 H9 0.9500 . ?
C10 C11 1.381(3) . ?
C10 H10 0.9500 . ?
C11 N2 1.344(3) . ?
C11 H11 0.9500 . ?
C12 C13 1.399(3) . ?
C12 C18 1.401(3) . ?
C12 B1 1.603(3) . ?
C13 C14 1.386(2) . ?
C13 H13 0.9500 . ?
C14 C15 1.390(3) . ?
C14 H14 0.9500 . ?
C15 C17 1.399(3) . ?
C15 C16 1.487(2) . ?
C16 O4 1.228(2) . ?
C16 O3 1.311(2) . ?
C17 C18 1.382(3) . ?
C17 H17 0.9500 . ?
C18 H18 0.9500 . ?
N1 H1A 0.8800 . ?
N2 H2A 0.8800 . ?
O1 B1 1.506(2) . ?
O2 B1 1.492(2) . ?
O3 H3A 0.8400 . ?
B1 F1 1.406(2) . ?
C19 N3 1.343(3) . ?
C19 C20 1.379(3) . ?
C19 H19 0.9500 . ?
C20 C21 1.396(3) . ?
C20 H20 0.9500 . ?
C21 C22 1.388(3) . ?
C21 H21 0.9500 . ?
C22 N3 1.379(2) . ?
C22 C23 1.419(3) . ?
C23 O5 1.313(2) . ?
C23 C24 1.401(3) . ?
C24 C25 1.383(3) . ?
C24 H24 0.9500 . ?
C25 O6 1.312(2) . ?
C25 C26 1.440(2) . ?
C26 N4 1.370(3) . ?
C26 C27 1.387(2) . ?
C27 C28 1.404(3) . ?
C27 H27 0.9500 . ?
C28 C29 1.374(3) . ?
C28 H28 0.9500 . ?
C29 N4 1.352(2) . ?
C29 H29 0.9500 . ?
C30 C36 1.394(3) . ?
C30 C31 1.406(3) . ?
C30 B2 1.592(3) . ?
C31 C32 1.386(3) . ?
C31 H31 0.9500 . ?
C32 C33 1.388(3) . ?
C32 H32 0.9500 . ?
C33 C35 1.394(3) . ?
C33 C34 1.476(2) . ?
C34 O8 1.229(2) . ?
C34 O7 1.318(2) . ?
C35 C36 1.382(3) . ?
C35 H35 0.9500 . ?
C36 H36 0.9500 . ?
N3 H3B 0.8800 . ?
N4 H4 0.8800 . ?
O5 B2 1.490(3) . ?
O6 B2 1.507(2) . ?
B2 F2 1.411(2) . ?
O7 H7 0.8400 . ?

loop_
_geom_hbond_atom_site_label_D
_geom_hbond_atom_site_label_H
_geom_hbond_atom_site_label_A
_geom_hbond_distance_DH
_geom_hbond_distance_HA
_geom_hbond_distance_DA
_geom_hbond_angle_DHA
_geom_hbond_site_symmetry_A
N3 H3B O9 0.88 1.94 2.814(2) 175.2 .
C1 H1 O4 0.95 2.43 3.360(3) 166.2 1_445
C2 H2 O6 0.95 2.58 3.503(2) 162.6 1_455
N1 H1A F2 0.88 2.11 2.830(2) 139.1 .
O3 H3A O8 0.84 1.79 2.6202(19) 170.1 2_786
C29 H29 F1 0.95 2.52 3.319(2) 141.3 2_675
N4 H4 F1 0.88 2.00 2.805(2) 151.3 .
O7 H7 O4 0.84 1.83 2.6705(19) 173.4 2_786

loop_
_geom_torsion_atom_site_label_1
_geom_torsion_atom_site_label_2
_geom_torsion_atom_site_label_3
_geom_torsion_atom_site_label_4
_geom_torsion
_geom_torsion_site_symmetry_1
_geom_torsion_site_symmetry_2
_geom_torsion_site_symmetry_3
_geom_torsion_site_symmetry_4
_geom_torsion_publ_flag
N1 C1 C2 C3 0.9(2) . . . . ?
C1 C2 C3 C4 -0.6(2) . . . . ?
C2 C3 C4 N1 0.09(19) . . . . ?
C2 C3 C4 C5 -175.93(17) . . . . ?
N1 C4 C5 O1 -5.5(2) . . . . ?
C3 C4 C5 O1 169.94(16) . . . . ?
N1 C4 C5 C6 174.58(15) . . . . ?
C3 C4 C5 C6 -9.9(3) . . . . ?
O1 C5 C6 C7 2.6(2) . . . . ?
C4 C5 C6 C7 -177.50(14) . . . . ?
C5 C6 C7 O2 -3.1(2) . . . . ?
C5 C6 C7 C8 177.23(15) . . . . ?
O2 C7 C8 N2 -3.4(2) . . . . ?
C6 C7 C8 N2 176.22(15) . . . . ?
O2 C7 C8 C9 175.79(16) . . . . ?
C6 C7 C8 C9 -4.5(3) . . . . ?
N2 C8 C9 C10 -0.04(18) . . . . ?
C7 C8 C9 C10 -179.35(17) . . . . ?
C8 C9 C10 C11 -0.03(19) . . . . ?
C9 C10 C11 N2 0.1(2) . . . . ?
C18 C12 C13 C14 -1.1(3) . . . . ?
B1 C12 C13 C14 176.56(16) . . . . ?
C12 C13 C14 C15 -0.5(3) . . . . ?
C13 C14 C15 C17 1.8(3) . . . . ?
C13 C14 C15 C16 -176.97(16) . . . . ?
C14 C15 C16 O4 179.96(16) . . . . ?
C17 C15 C16 O4 1.2(3) . . . . ?
C14 C15 C16 O3 0.2(2) . . . . ?
C17 C15 C16 O3 -178.61(15) . . . . ?
C14 C15 C17 C18 -1.4(3) . . . . ?
C16 C15 C17 C18 177.38(15) . . . . ?
C15 C17 C18 C12 -0.3(3) . . . . ?
C13 C12 C18 C17 1.5(3) . . . . ?
B1 C12 C18 C17 -176.18(16) . . . . ?
C2 C1 N1 C4 -0.8(2) . . . . ?
C3 C4 N1 C1 0.46(19) . . . . ?
C5 C4 N1 C1 176.84(14) . . . . ?
C10 C11 N2 C8 -0.1(2) . . . . ?
C9 C8 N2 C11 0.10(19) . . . . ?
C7 C8 N2 C11 179.50(15) . . . . ?
C6 C5 O1 B1 5.0(2) . . . . ?
C4 C5 O1 B1 -174.92(14) . . . . ?
C6 C7 O2 B1 -4.1(2) . . . . ?
C8 C7 O2 B1 175.59(14) . . . . ?
C7 O2 B1 F1 124.49(15) . . . . ?
C7 O2 B1 O1 10.3(2) . . . . ?
C7 O2 B1 C12 -114.15(16) . . . . ?
C5 O1 B1 F1 -125.56(15) . . . . ?
C5 O1 B1 O2 -10.7(2) . . . . ?
C5 O1 B1 C12 111.73(17) . . . . ?
C13 C12 B1 F1 -13.2(2) . . . . ?
C18 C12 B1 F1 164.37(15) . . . . ?
C13 C12 B1 O2 -131.20(16) . . . . ?
C18 C12 B1 O2 46.3(2) . . . . ?
C13 C12 B1 O1 105.82(18) . . . . ?
C18 C12 B1 O1 -76.6(2) . . . . ?
N3 C19 C20 C21 0.5(2) . . . . ?
C19 C20 C21 C22 -0.7(2) . . . . ?
C20 C21 C22 N3 0.6(2) . . . . ?
C20 C21 C22 C23 -179.30(18) . . . . ?
N3 C22 C23 O5 -2.5(2) . . . . ?
C21 C22 C23 O5 177.43(17) . . . . ?
N3 C22 C23 C24 174.09(15) . . . . ?
C21 C22 C23 C24 -6.0(3) . . . . ?
O5 C23 C24 C25 6.7(2) . . . . ?
C22 C23 C24 C25 -169.74(15) . . . . ?
C23 C24 C25 O6 -8.2(2) . . . . ?
C23 C24 C25 C26 169.18(15) . . . . ?
O6 C25 C26 N4 -3.0(2) . . . . ?
C24 C25 C26 N4 179.38(15) . . . . ?
O6 C25 C26 C27 177.14(17) . . . . ?
C24 C25 C26 C27 -0.4(3) . . . . ?
N4 C26 C27 C28 -0.26(19) . . . . ?
C25 C26 C27 C28 179.58(17) . . . . ?
C26 C27 C28 C29 0.6(2) . . . . ?
C27 C28 C29 N4 -0.7(2) . . . . ?
C36 C30 C31 C32 -0.5(3) . . . . ?
B2 C30 C31 C32 179.05(16) . . . . ?
C30 C31 C32 C33 1.4(3) . . . . ?
C31 C32 C33 C35 -1.6(3) . . . . ?
C31 C32 C33 C34 178.30(16) . . . . ?
C32 C33 C34 O8 175.57(16) . . . . ?
C35 C33 C34 O8 -4.6(3) . . . . ?
C32 C33 C34 O7 -5.1(2) . . . . ?
C35 C33 C34 O7 174.78(15) . . . . ?
C32 C33 C35 C36 0.9(3) . . . . ?
C34 C33 C35 C36 -178.97(16) . . . . ?
C33 C35 C36 C30 0.0(3) . . . . ?
C31 C30 C36 C35 -0.2(3) . . . . ?
B2 C30 C36 C35 -179.73(16) . . . . ?
C20 C19 N3 C22 -0.1(2) . . . . ?
C21 C22 N3 C19 -0.3(2) . . . . ?
C23 C22 N3 C19 179.62(16) . . . . ?
C28 C29 N4 C26 0.54(19) . . . . ?
C27 C26 N4 C29 -0.17(19) . . . . ?
C25 C26 N4 C29 179.97(14) . . . . ?
C24 C23 O5 B2 18.6(2) . . . . ?
C22 C23 O5 B2 -164.73(14) . . . . ?
C24 C25 O6 B2 -15.3(2) . . . . ?
C26 C25 O6 B2 167.07(14) . . . . ?
C23 O5 B2 F2 75.88(16) . . . . ?
C23 O5 B2 O6 -38.16(19) . . . . ?
C23 O5 B2 C30 -159.88(13) . . . . ?
C25 O6 B2 F2 -79.07(18) . . . . ?
C25 O6 B2 O5 36.47(19) . . . . ?
C25 O6 B2 C30 158.94(14) . . . . ?
C36 C30 B2 F2 -30.8(2) . . . . ?
C31 C30 B2 F2 149.63(16) . . . . ?
C36 C30 B2 O5 -152.42(15) . . . . ?
C31 C30 B2 O5 28.1(2) . . . . ?
C36 C30 B2 O6 86.97(18) . . . . ?
C31 C30 B2 O6 -92.6(2) . . . . ?
